data_7007869
loop_
_publ_author_name
'Moxham, Gemma L.'
'Douglas, Thomas M.'
'Brayshaw, Simon K.'
'Kociok-K\"ohn, Gabriele'
'Lowe, John P.'
'Weller, Andrew S.'

_publ_section_title
;
 The role of halogenated carborane monoanions in olefin hydrogenation
 catalysed by cationic iridium phosphine complexes.
;
_journal_issue 46
_journal_name_full 'Dalton transactions (Cambridge, England : 2003)'
_journal_page_first 5492
_journal_page_last 5505
_journal_paper_doi 10.1039/b612049k
_journal_year 2006
_chemical_formula_moiety 'C72 H66 P4 Ir2 +, B C32 H12 F24 -,0.5(C5 H12),1.5(C H Cl2)'
_chemical_formula_sum 'C108 H85.5 B Cl3 F24 Ir2 P4'
_chemical_formula_weight 2464.70
_chemical_name_common 4d
_chemical_name_systematic
;
?
;
_space_group_IT_number 2
_symmetry_cell_setting triclinic
_symmetry_Int_Tables_number 2
_symmetry_space_group_name_Hall '-P 1'
_symmetry_space_group_name_H-M 'P -1'
_atom_sites_solution_hydrogens geom
_atom_sites_solution_primary direct
_atom_sites_solution_secondary difmap
_audit_creation_method SHELXL-97
_cell_angle_alpha 67.9040(10)
_cell_angle_beta 81.9270(10)
_cell_angle_gamma 80.1590(10)
_cell_formula_units_Z 2
_cell_length_a 14.09500(10)
_cell_length_b 18.4279(2)
_cell_length_c 22.3514(2)
_cell_measurement_reflns_used 123390
_cell_measurement_temperature 150(2)
_cell_measurement_theta_max 30.034
_cell_measurement_theta_min 2.910
_cell_volume 5281.57(9)
_computing_cell_refinement 'HKL Scalepack (Otwinowski & Minor 1997)'
_computing_data_collection 'Collect, Nonius program suite version 1.9 (1997)'
_computing_data_reduction 'Denzo and Scalepack (Otwinowski & Minor, 1997)'
_computing_molecular_graphics 'ORTEP3 for Windows - L. J. Farrugia, J. Appl. Crystallogr. 1997, 30, 565'
_computing_publication_material 'SHELX97-2, G. M. Sheldrick'
_computing_structure_refinement
;
SHELX97-2 Program for Crystal Structure Analysis. G. M. Sheldrick,
Institut f. Anorg. Chemie der Universit\"at, Tammanstrasse 4,
D-3400 G\"ottingen, Germany, 1998.
;
_computing_structure_solution
;
SIR97- Altomare A., Burla M.C., Camalli M., Cascarano G.L., Giacovazzo C. ,
Guagliardi A., Moliterni A.G.G., Polidori G.,Spagna R.
(1999) J. Appl. Cryst. 32, 115-119.
;
_diffrn_ambient_temperature 150(2)
_diffrn_measured_fraction_theta_full 0.983
_diffrn_measured_fraction_theta_max 0.983
_diffrn_measurement_device_type 'Nonius Kappa CCD'
_diffrn_measurement_method '403 1.3 degree images with \f and \w scans'
_diffrn_radiation_monochromator graphite
_diffrn_radiation_source 'fine-focus sealed tube'
_diffrn_radiation_type MoK\a
_diffrn_radiation_wavelength 0.71073
_diffrn_reflns_av_R_equivalents 0.0416
_diffrn_reflns_av_sigmaI/netI 0.0426
_diffrn_reflns_limit_h_max 19
_diffrn_reflns_limit_h_min -19
_diffrn_reflns_limit_k_max 25
_diffrn_reflns_limit_k_min -25
_diffrn_reflns_limit_l_max 31
_diffrn_reflns_limit_l_min -29
_diffrn_reflns_number 92749
_diffrn_reflns_theta_full 30.08
_diffrn_reflns_theta_max 30.08
_diffrn_reflns_theta_min 4.53
_diffrn_standards_decay_% 0
_diffrn_standards_number 0
_exptl_absorpt_coefficient_mu 2.742
_exptl_absorpt_correction_T_max 0.7027
_exptl_absorpt_correction_T_min 0.4138
_exptl_absorpt_correction_type multi-scan
_exptl_absorpt_process_details
;
multi-scan from symmetry-related measurements
Sortav (Blessing 1995)
;
_exptl_crystal_colour 'pale yellow'
_exptl_crystal_density_diffrn 1.550
_exptl_crystal_density_method 'not measured'
_exptl_crystal_description plate
_exptl_crystal_F_000 2439
_exptl_crystal_size_max 0.38
_exptl_crystal_size_mid 0.20
_exptl_crystal_size_min 0.13
_refine_diff_density_max 2.132
_refine_diff_density_min -1.986
_refine_diff_density_rms 0.139
_refine_ls_extinction_method none
_refine_ls_goodness_of_fit_ref 1.053
_refine_ls_hydrogen_treatment mixed
_refine_ls_matrix_type full
_refine_ls_number_parameters 1384
_refine_ls_number_reflns 30487
_refine_ls_number_restraints 5
_refine_ls_restrained_S_all 1.053
_refine_ls_R_factor_all 0.0610
_refine_ls_R_factor_gt 0.0442
_refine_ls_shift/su_max 0.002
_refine_ls_shift/su_mean 0.000
_refine_ls_structure_factor_coef Fsqd
_refine_ls_weighting_details 'calc w=1/[\s^2^(Fo^2^)+(0.0625P)^2^+13.7047P] where P=(Fo^2^+2Fc^2^)/3'
_refine_ls_weighting_scheme calc
_refine_ls_wR_factor_gt 0.1158
_refine_ls_wR_factor_ref 0.1278
_reflns_number_gt 24274
_reflns_number_total 30487
_reflns_threshold_expression >2sigma(I)
_cod_data_source_file b612049k.txt
_cod_data_source_block h05asw11
_cod_original_cell_volume 5281.57(8)
_cod_original_formula_sum 'C108 H85.50 B Cl3 F24 Ir2 P4'
_cod_database_code 7007869

loop_
_symmetry_equiv_pos_as_xyz
'x, y, z'
'-x, -y, -z'

loop_
_atom_site_label
_atom_site_type_symbol
_atom_site_fract_x
_atom_site_fract_y
_atom_site_fract_z
_atom_site_U_iso_or_equiv
_atom_site_adp_type
_atom_site_occupancy
_atom_site_symmetry_multiplicity
_atom_site_calc_flag
_atom_site_refinement_flags
_atom_site_disorder_assembly
_atom_site_disorder_group
Ir1 Ir 0.468757(10) 0.252329(8) 0.196698(7) 0.02414(4) Uani 1 1 d . . .
Ir2 Ir 0.528879(10) 0.306297(8) 0.270216(7) 0.02271(4) Uani 1 1 d . . .
H1A H 0.553(3) 0.215(3) 0.253(2) 0.028(12) Uiso 1 1 d . . .
H1B H 0.420(4) 0.288(3) 0.268(3) 0.043(15) Uiso 1 1 d . . .
H1C H 0.518(4) 0.340(3) 0.180(3) 0.043(15) Uiso 1 1 d . . .
H100 H 0.533(4) 0.232(3) 0.138(2) 0.032(12) Uiso 1 1 d . . .
H200 H 0.483(4) 0.391(3) 0.273(3) 0.047(15) Uiso 1 1 d . . .
P2 P 0.42882(8) 0.12992(6) 0.22115(5) 0.0271(2) Uani 1 1 d . . .
P1 P 0.35502(8) 0.32281(6) 0.12600(5) 0.0277(2) Uani 1 1 d . . .
P4 P 0.50611(7) 0.26878(6) 0.37955(5) 0.02429(18) Uani 1 1 d . . .
P3 P 0.68374(7) 0.33576(6) 0.25476(5) 0.02531(19) Uani 1 1 d . . .
C1 C 0.3526(4) 0.4281(3) 0.1116(2) 0.0353(9) Uani 1 1 d . . .
C2 C 0.4363(4) 0.4620(3) 0.0837(2) 0.0399(10) Uani 1 1 d . . .
H2 H 0.4909 0.4311 0.0713 0.048 Uiso 1 1 calc R . .
C3 C 0.4415(5) 0.5405(3) 0.0735(3) 0.0489(13) Uani 1 1 d . . .
H3 H 0.4996 0.5628 0.0549 0.059 Uiso 1 1 calc R . .
C4 C 0.3614(6) 0.5859(3) 0.0905(3) 0.0639(17) Uani 1 1 d . . .
H4 H 0.3644 0.6395 0.0840 0.077 Uiso 1 1 calc R . .
C5 C 0.2772(6) 0.5531(4) 0.1171(3) 0.0677(18) Uani 1 1 d . . .
H5 H 0.2221 0.5846 0.1284 0.081 Uiso 1 1 calc R . .
C6 C 0.2722(5) 0.4749(3) 0.1274(3) 0.0521(13) Uani 1 1 d . . .
H6 H 0.2136 0.4531 0.1453 0.063 Uiso 1 1 calc R . .
C7 C 0.3698(3) 0.3236(3) 0.04345(19) 0.0319(9) Uani 1 1 d . . .
C8 C 0.3102(4) 0.3803(3) -0.0024(2) 0.0415(11) Uani 1 1 d . . .
H8 H 0.2640 0.4175 0.0097 0.050 Uiso 1 1 calc R . .
C10 C 0.3854(5) 0.3282(4) -0.0840(2) 0.0538(14) Uani 1 1 d . . .
H10 H 0.3901 0.3291 -0.1271 0.065 Uiso 1 1 calc R . .
C11 C 0.4454(5) 0.2724(3) -0.0388(2) 0.0498(13) Uani 1 1 d . . .
H11 H 0.4918 0.2356 -0.0512 0.060 Uiso 1 1 calc R . .
C12 C 0.4369(4) 0.2711(3) 0.0244(2) 0.0391(10) Uani 1 1 d . . .
H12 H 0.4782 0.2333 0.0549 0.047 Uiso 1 1 calc R . .
C13 C 0.2310(3) 0.3036(2) 0.1565(2) 0.0311(8) Uani 1 1 d . . .
C14 C 0.1656(3) 0.2922(3) 0.1201(3) 0.0407(10) Uani 1 1 d . . .
H14 H 0.1848 0.2949 0.0769 0.049 Uiso 1 1 calc R . .
C15 C 0.0730(4) 0.2770(4) 0.1469(3) 0.0503(13) Uani 1 1 d . . .
H15 H 0.0289 0.2694 0.1219 0.060 Uiso 1 1 calc R . .
C16 C 0.0441(4) 0.2727(4) 0.2101(3) 0.0516(13) Uani 1 1 d . . .
H16 H -0.0191 0.2614 0.2285 0.062 Uiso 1 1 calc R . .
C17 C 0.1075(4) 0.2848(3) 0.2456(3) 0.0469(12) Uani 1 1 d . . .
H17 H 0.0873 0.2835 0.2883 0.056 Uiso 1 1 calc R . .
C18 C 0.2012(3) 0.2991(3) 0.2195(2) 0.0391(10) Uani 1 1 d . . .
H18 H 0.2451 0.3058 0.2451 0.047 Uiso 1 1 calc R . .
C19 C 0.3287(3) 0.1035(2) 0.28406(19) 0.0270(7) Uani 1 1 d . . .
C20 C 0.3102(3) 0.1415(2) 0.3288(2) 0.0310(8) Uani 1 1 d . . .
H20 H 0.3490 0.1804 0.3259 0.037 Uiso 1 1 calc R . .
C21 C 0.2355(3) 0.1230(3) 0.3779(2) 0.0379(10) Uani 1 1 d . . .
H21 H 0.2225 0.1499 0.4075 0.045 Uiso 1 1 calc R . .
C22 C 0.1801(3) 0.0651(3) 0.3832(2) 0.0428(11) Uani 1 1 d . . .
H22 H 0.1291 0.0523 0.4165 0.051 Uiso 1 1 calc R . .
C23 C 0.1993(4) 0.0261(3) 0.3399(3) 0.0453(12) Uani 1 1 d . . .
H23 H 0.1619 -0.0140 0.3441 0.054 Uiso 1 1 calc R . .
C24 C 0.2728(3) 0.0451(3) 0.2904(2) 0.0385(10) Uani 1 1 d . . .
H24 H 0.2850 0.0181 0.2607 0.046 Uiso 1 1 calc R . .
C25 C 0.3989(4) 0.1030(3) 0.1561(2) 0.0374(10) Uani 1 1 d . . .
C26 C 0.3051(4) 0.1196(3) 0.1375(2) 0.0402(10) Uani 1 1 d . . .
H26 H 0.2550 0.1424 0.1607 0.048 Uiso 1 1 calc R . .
C27 C 0.2839(5) 0.1032(3) 0.0851(3) 0.0558(15) Uani 1 1 d . . .
H27 H 0.2196 0.1145 0.0729 0.067 Uiso 1 1 calc R . .
C28 C 0.3562(6) 0.0708(4) 0.0513(3) 0.070(2) Uani 1 1 d . . .
H28 H 0.3419 0.0603 0.0152 0.084 Uiso 1 1 calc R . .
C29 C 0.4510(6) 0.0529(4) 0.0697(3) 0.0662(18) Uani 1 1 d . . .
H29 H 0.5009 0.0299 0.0466 0.079 Uiso 1 1 calc R . .
C30 C 0.4712(5) 0.0690(3) 0.1217(3) 0.0496(13) Uani 1 1 d . . .
H30 H 0.5353 0.0567 0.1343 0.060 Uiso 1 1 calc R . .
C31 C 0.5306(3) 0.0543(3) 0.2551(2) 0.0321(8) Uani 1 1 d . . .
C32 C 0.5142(4) -0.0194(3) 0.3003(2) 0.0374(10) Uani 1 1 d . . .
H32 H 0.4498 -0.0307 0.3146 0.045 Uiso 1 1 calc R . .
C33 C 0.5907(4) -0.0768(3) 0.3249(3) 0.0472(12) Uani 1 1 d . . .
H33 H 0.5789 -0.1269 0.3562 0.057 Uiso 1 1 calc R . .
C34 C 0.6850(4) -0.0604(4) 0.3034(3) 0.0518(14) Uani 1 1 d . . .
H34 H 0.7378 -0.0993 0.3204 0.062 Uiso 1 1 calc R . .
C35 C 0.7020(4) 0.0116(4) 0.2579(3) 0.0523(13) Uani 1 1 d . . .
H35 H 0.7665 0.0221 0.2428 0.063 Uiso 1 1 calc R . .
C36 C 0.6245(3) 0.0696(3) 0.2336(3) 0.0428(11) Uani 1 1 d . . .
H36 H 0.6365 0.1197 0.2023 0.051 Uiso 1 1 calc R . .
C37 C 0.7316(3) 0.3346(2) 0.1746(2) 0.0288(8) Uani 1 1 d . . .
C38 C 0.7899(3) 0.2702(3) 0.1657(2) 0.0348(9) Uani 1 1 d . . .
H38 H 0.8132 0.2270 0.2021 0.042 Uiso 1 1 calc R . .
C39 C 0.8144(4) 0.2687(3) 0.1034(2) 0.0453(12) Uani 1 1 d . . .
H39 H 0.8546 0.2246 0.0975 0.054 Uiso 1 1 calc R . .
C40 C 0.7800(4) 0.3316(3) 0.0503(2) 0.0457(12) Uani 1 1 d . . .
H40 H 0.7962 0.3304 0.0079 0.055 Uiso 1 1 calc R . .
C41 C 0.7221(4) 0.3963(3) 0.0589(2) 0.0399(10) Uani 1 1 d . . .
H41 H 0.6993 0.4395 0.0223 0.048 Uiso 1 1 calc R . .
C42 C 0.6972(3) 0.3983(3) 0.1204(2) 0.0351(9) Uani 1 1 d . . .
H42 H 0.6570 0.4426 0.1260 0.042 Uiso 1 1 calc R . .
C43 C 0.7064(3) 0.4328(2) 0.2492(2) 0.0316(8) Uani 1 1 d . . .
C44 C 0.7932(4) 0.4609(3) 0.2175(2) 0.0398(10) Uani 1 1 d . . .
H44 H 0.8398 0.4293 0.1995 0.048 Uiso 1 1 calc R . .
C45 C 0.8113(5) 0.5354(3) 0.2122(3) 0.0519(14) Uani 1 1 d . . .
H45 H 0.8701 0.5545 0.1908 0.062 Uiso 1 1 calc R . .
C46 C 0.7428(5) 0.5812(3) 0.2384(3) 0.0521(14) Uani 1 1 d . . .
H46 H 0.7546 0.6319 0.2350 0.063 Uiso 1 1 calc R . .
C47 C 0.6579(5) 0.5533(3) 0.2694(3) 0.0514(14) Uani 1 1 d . . .
H47 H 0.6114 0.5850 0.2873 0.062 Uiso 1 1 calc R . .
C48 C 0.6388(4) 0.4800(3) 0.2748(2) 0.0386(10) Uani 1 1 d . . .
H48 H 0.5794 0.4618 0.2961 0.046 Uiso 1 1 calc R . .
C49 C 0.7699(3) 0.2645(2) 0.30931(19) 0.0278(8) Uani 1 1 d . . .
C50 C 0.8401(3) 0.2874(3) 0.3344(2) 0.0339(9) Uani 1 1 d . . .
H50 H 0.8471 0.3417 0.3216 0.041 Uiso 1 1 calc R . .
C51 C 0.8998(3) 0.2300(3) 0.3785(2) 0.0419(11) Uani 1 1 d . . .
H51 H 0.9477 0.2453 0.3957 0.050 Uiso 1 1 calc R . .
C52 C 0.8901(3) 0.1514(3) 0.3974(2) 0.0448(12) Uani 1 1 d . . .
H52 H 0.9309 0.1128 0.4277 0.054 Uiso 1 1 calc R . .
C53 C 0.8211(3) 0.1279(3) 0.3724(2) 0.0399(10) Uani 1 1 d . . .
H53 H 0.8148 0.0735 0.3853 0.048 Uiso 1 1 calc R . .
C54 C 0.7611(3) 0.1848(3) 0.3283(2) 0.0318(8) Uani 1 1 d . . .
H54 H 0.7137 0.1690 0.3110 0.038 Uiso 1 1 calc R . .
C55 C 0.5482(3) 0.3307(2) 0.41442(19) 0.0290(8) Uani 1 1 d . . .
C56 C 0.6436(3) 0.3178(3) 0.4297(2) 0.0336(9) Uani 1 1 d . . .
H56 H 0.6852 0.2726 0.4269 0.040 Uiso 1 1 calc R . .
C57 C 0.6780(4) 0.3719(3) 0.4492(2) 0.0413(11) Uani 1 1 d . . .
H57 H 0.7431 0.3634 0.4594 0.050 Uiso 1 1 calc R . .
C58 C 0.6179(4) 0.4369(3) 0.4535(3) 0.0460(12) Uani 1 1 d . . .
H58 H 0.6421 0.4736 0.4662 0.055 Uiso 1 1 calc R . .
C59 C 0.5233(4) 0.4496(3) 0.4397(2) 0.0414(11) Uani 1 1 d . . .
H59 H 0.4820 0.4945 0.4433 0.050 Uiso 1 1 calc R . .
C60 C 0.4874(3) 0.3963(3) 0.4202(2) 0.0336(9) Uani 1 1 d . . .
H60 H 0.4218 0.4048 0.4110 0.040 Uiso 1 1 calc R . .
C61 C 0.5548(3) 0.1673(2) 0.42617(18) 0.0261(7) Uani 1 1 d . . .
C62 C 0.5859(3) 0.1450(3) 0.4878(2) 0.0316(8) Uani 1 1 d . . .
H62 H 0.5814 0.1833 0.5074 0.038 Uiso 1 1 calc R . .
C63 C 0.6233(3) 0.0674(3) 0.5209(2) 0.0366(9) Uani 1 1 d . . .
H63 H 0.6452 0.0529 0.5627 0.044 Uiso 1 1 calc R . .
C64 C 0.6287(3) 0.0108(3) 0.4928(2) 0.0357(9) Uani 1 1 d . . .
H64 H 0.6548 -0.0423 0.5151 0.043 Uiso 1 1 calc R . .
C65 C 0.5958(3) 0.0320(3) 0.4322(2) 0.0337(9) Uani 1 1 d . . .
H65 H 0.5979 -0.0067 0.4133 0.040 Uiso 1 1 calc R . .
C66 C 0.5596(3) 0.1103(3) 0.3989(2) 0.0308(8) Uani 1 1 d . . .
H66 H 0.5379 0.1248 0.3571 0.037 Uiso 1 1 calc R . .
C67 C 0.3776(3) 0.2730(3) 0.4083(2) 0.0296(8) Uani 1 1 d . . .
C68 C 0.3492(3) 0.2274(3) 0.4725(2) 0.0375(10) Uani 1 1 d . . .
H68 H 0.3952 0.1904 0.4997 0.045 Uiso 1 1 calc R . .
C69 C 0.2523(4) 0.2372(3) 0.4959(3) 0.0482(12) Uani 1 1 d . . .
H69 H 0.2327 0.2068 0.5394 0.058 Uiso 1 1 calc R . .
C70 C 0.1849(4) 0.2906(4) 0.4565(3) 0.0517(13) Uani 1 1 d . . .
H70 H 0.1196 0.2977 0.4732 0.062 Uiso 1 1 calc R . .
C71 C 0.2120(4) 0.3335(3) 0.3930(3) 0.0482(12) Uani 1 1 d . . .
H71 H 0.1650 0.3680 0.3653 0.058 Uiso 1 1 calc R . .
C72 C 0.3089(3) 0.3262(3) 0.3694(2) 0.0370(9) Uani 1 1 d . . .
H72 H 0.3279 0.3579 0.3262 0.044 Uiso 1 1 calc R . .
B B 0.9421(6) -0.2466(4) 0.2730(4) 0.0537(16) Uani 1 1 d . . .
C81 C 0.9597(4) -0.1692(3) 0.2896(3) 0.0444(11) Uani 1 1 d . A .
C82 C 0.9555(4) -0.1710(3) 0.3531(3) 0.0435(11) Uani 1 1 d . . .
H82 H 0.9477 -0.2193 0.3882 0.052 Uiso 1 1 calc R . .
C83 C 0.9624(3) -0.1040(3) 0.3663(3) 0.0416(11) Uani 1 1 d . . .
C84 C 0.9540(4) -0.1074(4) 0.4349(3) 0.0529(13) Uani 1 1 d . . .
C85 C 0.9734(3) -0.0320(3) 0.3171(3) 0.0407(11) Uani 1 1 d . . .
H85 H 0.9777 0.0134 0.3266 0.049 Uiso 1 1 calc R . .
C86 C 0.9778(3) -0.0281(3) 0.2533(3) 0.0406(10) Uani 1 1 d . A .
C87 C 0.9927(4) 0.0479(4) 0.1996(3) 0.0520(13) Uani 1 1 d . . .
C88 C 0.9713(4) -0.0946(3) 0.2400(3) 0.0419(10) Uani 1 1 d . . .
H88 H 0.9747 -0.0902 0.1960 0.050 Uiso 1 1 calc R A .
C9 C 0.3197(5) 0.3814(3) -0.0656(3) 0.0525(14) Uani 1 1 d . . .
H9 H 0.2797 0.4198 -0.0966 0.063 Uiso 1 1 calc R . .
C91 C 0.8225(4) -0.2421(3) 0.2754(3) 0.0482(12) Uani 1 1 d . . .
C92 C 0.7718(5) -0.1965(3) 0.2221(3) 0.0528(13) Uani 1 1 d . . .
H92 H 0.8061 -0.1664 0.1834 0.063 Uiso 1 1 calc R . .
C93 C 0.6697(5) -0.1934(4) 0.2237(3) 0.0538(13) Uani 1 1 d . . .
C94 C 0.6241(7) -0.1471(6) 0.1649(5) 0.092(3) Uani 1 1 d . . .
C95 C 0.6190(5) -0.2360(4) 0.2794(3) 0.0535(13) Uani 1 1 d . . .
H95 H 0.5514 -0.2356 0.2805 0.064 Uiso 1 1 calc R . .
C96 C 0.6678(4) -0.2795(3) 0.3342(3) 0.0487(12) Uani 1 1 d . . .
C97 C 0.6102(5) -0.3215(4) 0.3951(3) 0.0577(14) Uani 1 1 d . . .
C98 C 0.7680(4) -0.2817(3) 0.3321(3) 0.0477(12) Uani 1 1 d . . .
H98 H 0.7999 -0.3111 0.3704 0.057 Uiso 1 1 calc R . .
C101 C 0.9916(6) -0.2403(4) 0.2019(4) 0.0661(18) Uani 1 1 d . . .
C102 C 0.9588(5) -0.2605(3) 0.1559(3) 0.0542(14) Uani 1 1 d . . .
H102 H 0.8972 -0.2786 0.1658 0.065 Uiso 1 1 calc R . .
C103 C 1.0055(6) -0.2572(5) 0.0975(4) 0.079(2) Uani 1 1 d . . .
C104 C 0.9564(7) -0.2757(6) 0.0507(5) 0.096(3) Uani 1 1 d . . .
C105 C 1.0958(7) -0.2330(5) 0.0800(5) 0.092(3) Uani 1 1 d . . .
H105 H 1.1283 -0.2286 0.0388 0.110 Uiso 1 1 calc R . .
C106 C 1.1391(6) -0.2148(6) 0.1258(5) 0.090(3) Uani 1 1 d . . .
C107 C 1.2315(9) -0.1885(11) 0.1064(9) 0.144(5) Uani 1 1 d . . .
C108 C 1.0899(6) -0.2183(5) 0.1845(4) 0.078(2) Uani 1 1 d . . .
H108 H 1.1202 -0.2062 0.2143 0.094 Uiso 1 1 calc R . .
C111 C 0.9835(5) -0.3315(4) 0.3241(3) 0.0535(13) Uani 1 1 d . . .
C112 C 1.0631(5) -0.3445(4) 0.3627(4) 0.0678(18) Uani 1 1 d . . .
H112 H 1.0905 -0.3000 0.3611 0.081 Uiso 1 1 calc R . .
C113 C 1.1015(5) -0.4196(5) 0.4023(4) 0.073(2) Uani 1 1 d . . .
C114 C 1.1853(9) -0.4278(7) 0.4376(6) 0.112(4) Uani 1 1 d . . .
C115 C 1.0647(5) -0.4856(4) 0.4060(4) 0.0687(18) Uani 1 1 d . . .
H115 H 1.0899 -0.5367 0.4336 0.082 Uiso 1 1 calc R . .
C116 C 0.9898(4) -0.4758(4) 0.3684(4) 0.0583(15) Uani 1 1 d . . .
C117 C 0.9500(4) -0.5463(4) 0.3692(4) 0.0615(17) Uani 1 1 d . . .
C118 C 0.9536(4) -0.4003(3) 0.3277(3) 0.0469(12) Uani 1 1 d . . .
H118 H 0.9051 -0.3963 0.3007 0.056 Uiso 1 1 calc R . .
F1 F 0.9821(3) -0.1791(2) 0.47661(18) 0.0682(10) Uani 1 1 d . . .
F2 F 0.8628(3) -0.0856(2) 0.45549(19) 0.0687(10) Uani 1 1 d . . .
F3 F 1.0075(3) -0.0575(3) 0.44223(18) 0.0737(12) Uani 1 1 d . . .
F4 F 0.9686(12) 0.1090(6) 0.2183(6) 0.078(4) Uani 0.50 1 d P A 1
F5 F 0.9343(11) 0.0628(6) 0.1523(5) 0.070(3) Uani 0.50 1 d P A 1
F6 F 1.0768(8) 0.0519(7) 0.1729(8) 0.085(4) Uani 0.50 1 d P A 1
F4A F 1.0696(15) 0.0761(10) 0.2050(9) 0.134(7) Uani 0.50 1 d P A 2
F5A F 0.9292(15) 0.1051(12) 0.1952(13) 0.213(16) Uani 0.50 1 d P A 2
F6A F 1.023(2) 0.0414(9) 0.1415(6) 0.161(9) Uani 0.50 1 d P A 2
F7 F 0.6510(5) -0.0744(3) 0.1335(3) 0.118(2) Uani 1 1 d . . .
F8 F 0.5290(5) -0.1374(8) 0.1734(4) 0.268(8) Uani 1 1 d . . .
F9 F 0.6426(6) -0.1704(5) 0.1167(3) 0.150(3) Uani 1 1 d . . .
F10 F 0.5586(3) -0.2704(2) 0.4221(2) 0.0730(11) Uani 1 1 d . . .
F11 F 0.6664(3) -0.3723(3) 0.4425(2) 0.0887(14) Uani 1 1 d . . .
F12 F 0.5459(4) -0.3602(3) 0.3869(2) 0.0870(14) Uani 1 1 d . . .
F13 F 0.8759(6) -0.2943(8) 0.0657(4) 0.205(5) Uani 1 1 d . . .
F14 F 0.9760(9) -0.2307(7) -0.0077(4) 0.213(6) Uani 1 1 d . . .
F15 F 0.9945(12) -0.3403(8) 0.0482(9) 0.294(8) Uani 1 1 d . . .
F16 F 1.2950(8) -0.2385(11) 0.1513(9) 0.272(8) Uani 1 1 d . . .
F17 F 1.2805(6) -0.1985(7) 0.0587(5) 0.190(4) Uani 1 1 d . . .
F18 F 1.2424(6) -0.1214(6) 0.1078(7) 0.240(7) Uani 1 1 d . . .
F19 F 1.2176(10) -0.3669(5) 0.4318(8) 0.290(9) Uani 1 1 d . . .
F20 F 1.2617(6) -0.4665(8) 0.4208(6) 0.226(6) Uani 1 1 d . . .
F21 F 1.1674(7) -0.4692(11) 0.4991(4) 0.273(8) Uani 1 1 d . . .
F22 F 0.9899(3) -0.5647(3) 0.3173(3) 0.0926(15) Uani 1 1 d . . .
F23 F 0.9689(4) -0.6101(3) 0.4212(4) 0.124(2) Uani 1 1 d . . .
F24 F 0.8550(3) -0.5357(2) 0.3653(2) 0.0759(11) Uani 1 1 d . . .
C80 C 1.3657(13) -0.4514(11) 0.2610(7) 0.093(6) Uani 0.50 1 d P . .
H80A H 1.3961 -0.5053 0.2856 0.112 Uiso 0.50 1 calc PR . .
H80B H 1.3885 -0.4394 0.2148 0.112 Uiso 0.50 1 calc PR . .
Cl1 Cl 1.2354(6) -0.4513(5) 0.2699(3) 0.158(3) Uani 0.50 1 d P . .
Cl2 Cl 1.4052(7) -0.3847(7) 0.2872(7) 0.207(5) Uani 0.50 1 d P . .
C90 C 0.6801(14) 0.1961(16) 0.6187(8) 0.058(6) Uiso 0.25 1 d PD B 1
H90A H 0.6422 0.2486 0.5995 0.070 Uiso 0.25 1 calc PR B 1
H90B H 0.6429 0.1563 0.6164 0.070 Uiso 0.25 1 calc PR B 1
Cl3 Cl 0.7889(3) 0.1937(3) 0.5702(3) 0.0448(11) Uani 0.25 1 d PD B 1
Cl4 Cl 0.6884(14) 0.1789(7) 0.6990(6) 0.136(5) Uani 0.25 1 d PD B 1
C100 C 0.6661(8) 0.1376(17) 0.7378(9) 0.26(6) Uani 0.25 1 d PD C 2
H10A H 0.6454 0.0844 0.7590 0.317 Uiso 0.25 1 calc PR C 2
H10B H 0.6399 0.1704 0.7642 0.317 Uiso 0.25 1 calc PR C 2
Cl5 Cl 0.7940(5) 0.1336(5) 0.7212(5) 0.090(3) Uani 0.25 1 d PD C 2
Cl6 Cl 0.6353(5) 0.1834(6) 0.6567(8) 0.110(4) Uani 0.25 1 d PD C 2
C110 C 0.9696(10) 0.5080(10) -0.0220(6) 0.097(7) Uani 0.50 1 d PD . .
H11A H 0.9404 0.4687 -0.0315 0.116 Uiso 0.50 1 calc PR . .
H11B H 0.9275 0.5586 -0.0402 0.116 Uiso 0.50 1 calc PR . .
Cl7 Cl 0.9456(7) 0.4821(4) 0.0634(4) 0.352(6) Uani 1 1 d D . .
C120 C 0.181(6) -0.021(6) 0.937(2) 0.43(7) Uani 0.50 1 d P . .
H12A H 0.2346 0.0060 0.9102 0.652 Uiso 0.50 1 calc PR . .
H12B H 0.1448 -0.0372 0.9110 0.652 Uiso 0.50 1 calc PR . .
H12C H 0.2055 -0.0670 0.9732 0.652 Uiso 0.50 1 calc PR . .
C121 C 0.122(4) 0.0288(19) 0.9606(17) 0.31(2) Uani 1 1 d . . .
H12D H 0.1155 0.0794 0.9233 0.378 Uiso 1 1 calc R . .
H12E H 0.1605 0.0374 0.9906 0.378 Uiso 1 1 calc R . .
C122 C 0.0280(18) 0.0229(17) 0.9928(14) 0.259(15) Uani 1 1 d . . .
H12F H 0.0354 0.0279 1.0344 0.311 Uiso 1 1 calc R . .
H12G H -0.0096 0.0733 0.9677 0.311 Uiso 1 1 calc R . .

loop_
_atom_site_aniso_label
_atom_site_aniso_U_11
_atom_site_aniso_U_22
_atom_site_aniso_U_33
_atom_site_aniso_U_23
_atom_site_aniso_U_13
_atom_site_aniso_U_12
Ir1 0.02603(8) 0.02498(8) 0.02145(7) -0.00707(5) -0.00076(5) -0.00748(5)
Ir2 0.02457(7) 0.02111(7) 0.02180(7) -0.00605(5) -0.00158(5) -0.00549(5)
P2 0.0278(5) 0.0265(5) 0.0288(5) -0.0104(4) -0.0036(4) -0.0060(4)
P1 0.0305(5) 0.0262(5) 0.0258(5) -0.0072(4) -0.0034(4) -0.0061(4)
P4 0.0247(4) 0.0249(5) 0.0235(4) -0.0090(4) 0.0004(4) -0.0050(4)
P3 0.0266(5) 0.0248(5) 0.0242(4) -0.0068(4) -0.0013(4) -0.0079(4)
C1 0.044(2) 0.029(2) 0.032(2) -0.0083(16) -0.0059(18) -0.0082(18)
C2 0.049(3) 0.032(2) 0.035(2) -0.0034(18) -0.011(2) -0.011(2)
C3 0.068(4) 0.032(2) 0.044(3) -0.002(2) -0.016(2) -0.020(2)
C4 0.099(5) 0.033(3) 0.062(4) -0.018(3) -0.002(3) -0.018(3)
C5 0.096(5) 0.038(3) 0.070(4) -0.026(3) 0.012(4) -0.008(3)
C6 0.062(3) 0.038(3) 0.053(3) -0.016(2) 0.006(3) -0.008(2)
C7 0.039(2) 0.035(2) 0.0234(18) -0.0074(15) -0.0068(16) -0.0105(18)
C8 0.052(3) 0.036(2) 0.035(2) -0.0066(18) -0.013(2) -0.011(2)
C10 0.084(4) 0.053(3) 0.029(2) -0.013(2) -0.008(2) -0.024(3)
C11 0.072(4) 0.052(3) 0.033(2) -0.022(2) 0.001(2) -0.015(3)
C12 0.052(3) 0.039(2) 0.028(2) -0.0118(18) -0.0038(19) -0.011(2)
C13 0.0283(19) 0.0268(19) 0.035(2) -0.0082(16) -0.0030(16) -0.0034(15)
C14 0.033(2) 0.050(3) 0.046(3) -0.022(2) -0.0041(19) -0.007(2)
C15 0.031(2) 0.063(3) 0.068(4) -0.035(3) -0.002(2) -0.011(2)
C16 0.032(2) 0.062(3) 0.062(3) -0.024(3) 0.004(2) -0.012(2)
C17 0.035(2) 0.055(3) 0.047(3) -0.016(2) 0.005(2) -0.009(2)
C18 0.033(2) 0.046(3) 0.036(2) -0.0106(19) -0.0041(18) -0.0073(19)
C19 0.0255(18) 0.0233(17) 0.0301(19) -0.0048(14) -0.0045(15) -0.0066(14)
C20 0.030(2) 0.0254(19) 0.033(2) -0.0047(15) -0.0007(16) -0.0069(15)
C21 0.033(2) 0.039(2) 0.034(2) -0.0050(18) 0.0016(17) -0.0066(18)
C22 0.028(2) 0.049(3) 0.042(3) -0.003(2) -0.0006(18) -0.0105(19)
C23 0.033(2) 0.046(3) 0.052(3) -0.004(2) -0.006(2) -0.021(2)
C24 0.034(2) 0.038(2) 0.044(3) -0.0115(19) -0.0073(19) -0.0130(19)
C25 0.052(3) 0.031(2) 0.033(2) -0.0135(17) -0.0089(19) -0.0070(19)
C26 0.047(3) 0.034(2) 0.044(3) -0.0140(19) -0.015(2) -0.007(2)
C27 0.074(4) 0.048(3) 0.057(3) -0.024(3) -0.031(3) -0.006(3)
C28 0.101(5) 0.068(4) 0.060(4) -0.036(3) -0.038(4) 0.001(4)
C29 0.091(5) 0.065(4) 0.058(4) -0.043(3) -0.016(3) 0.008(4)
C30 0.060(3) 0.050(3) 0.046(3) -0.028(2) -0.010(2) 0.003(3)
C31 0.035(2) 0.033(2) 0.034(2) -0.0168(17) -0.0056(17) -0.0039(17)
C32 0.043(2) 0.032(2) 0.038(2) -0.0150(18) -0.0084(19) -0.0006(19)
C33 0.065(3) 0.035(2) 0.041(3) -0.018(2) -0.015(2) 0.012(2)
C34 0.051(3) 0.055(3) 0.060(3) -0.038(3) -0.022(3) 0.020(3)
C35 0.036(3) 0.056(3) 0.071(4) -0.034(3) -0.007(2) 0.005(2)
C36 0.032(2) 0.042(3) 0.059(3) -0.025(2) -0.002(2) -0.0031(19)
C37 0.0247(18) 0.032(2) 0.0286(19) -0.0080(15) 0.0004(15) -0.0098(15)
C38 0.030(2) 0.039(2) 0.032(2) -0.0115(18) -0.0038(16) 0.0001(17)
C39 0.042(3) 0.055(3) 0.037(2) -0.019(2) -0.002(2) 0.005(2)
C40 0.046(3) 0.057(3) 0.030(2) -0.016(2) 0.0026(19) 0.001(2)
C41 0.042(2) 0.046(3) 0.026(2) -0.0065(18) 0.0006(18) -0.006(2)
C42 0.037(2) 0.036(2) 0.029(2) -0.0093(17) 0.0022(17) -0.0078(18)
C43 0.042(2) 0.029(2) 0.0251(18) -0.0067(15) -0.0051(16) -0.0140(17)
C44 0.045(3) 0.041(2) 0.034(2) -0.0066(18) -0.0063(19) -0.022(2)
C45 0.065(3) 0.048(3) 0.042(3) -0.001(2) -0.011(2) -0.038(3)
C46 0.084(4) 0.035(2) 0.044(3) -0.009(2) -0.015(3) -0.029(3)
C47 0.091(4) 0.030(2) 0.038(3) -0.0133(19) -0.008(3) -0.019(3)
C48 0.055(3) 0.030(2) 0.033(2) -0.0116(17) -0.002(2) -0.014(2)
C49 0.0237(18) 0.033(2) 0.0243(18) -0.0069(15) -0.0009(14) -0.0063(15)
C50 0.029(2) 0.044(2) 0.031(2) -0.0153(18) -0.0011(16) -0.0074(18)
C51 0.030(2) 0.059(3) 0.036(2) -0.014(2) -0.0071(18) -0.006(2)
C52 0.029(2) 0.057(3) 0.037(2) -0.008(2) -0.0030(18) 0.004(2)
C53 0.033(2) 0.037(2) 0.038(2) -0.0047(18) -0.0009(18) 0.0027(18)
C54 0.0274(19) 0.034(2) 0.029(2) -0.0061(16) 0.0008(15) -0.0062(16)
C55 0.034(2) 0.030(2) 0.0261(18) -0.0130(15) 0.0043(15) -0.0119(16)
C56 0.033(2) 0.041(2) 0.032(2) -0.0160(18) 0.0007(16) -0.0135(18)
C57 0.044(3) 0.050(3) 0.038(2) -0.019(2) -0.002(2) -0.020(2)
C58 0.060(3) 0.045(3) 0.043(3) -0.022(2) -0.001(2) -0.024(2)
C59 0.055(3) 0.036(2) 0.038(2) -0.0184(19) 0.005(2) -0.014(2)
C60 0.040(2) 0.033(2) 0.030(2) -0.0140(17) 0.0017(17) -0.0096(18)
C61 0.0254(18) 0.0279(18) 0.0222(17) -0.0061(14) 0.0018(14) -0.0059(14)
C62 0.032(2) 0.036(2) 0.0255(19) -0.0108(16) 0.0005(15) -0.0045(17)
C63 0.039(2) 0.040(2) 0.027(2) -0.0084(17) -0.0032(17) -0.0049(19)
C64 0.038(2) 0.030(2) 0.032(2) -0.0046(16) -0.0029(17) -0.0039(17)
C65 0.041(2) 0.026(2) 0.032(2) -0.0069(16) -0.0029(17) -0.0063(17)
C66 0.034(2) 0.030(2) 0.0265(19) -0.0081(15) 0.0013(16) -0.0071(16)
C67 0.0269(19) 0.032(2) 0.034(2) -0.0166(16) 0.0004(15) -0.0060(16)
C68 0.029(2) 0.042(2) 0.037(2) -0.0097(19) 0.0038(17) -0.0088(18)
C69 0.038(3) 0.054(3) 0.047(3) -0.014(2) 0.009(2) -0.011(2)
C70 0.029(2) 0.055(3) 0.068(4) -0.022(3) 0.009(2) -0.007(2)
C71 0.029(2) 0.052(3) 0.060(3) -0.021(3) -0.002(2) 0.002(2)
C72 0.033(2) 0.036(2) 0.040(2) -0.0149(19) -0.0011(18) 0.0026(18)
B 0.069(4) 0.040(3) 0.059(4) -0.025(3) -0.004(3) -0.008(3)
C81 0.042(3) 0.038(2) 0.059(3) -0.025(2) -0.007(2) 0.000(2)
C82 0.043(3) 0.036(2) 0.053(3) -0.017(2) -0.004(2) -0.004(2)
C83 0.030(2) 0.046(3) 0.054(3) -0.024(2) -0.003(2) -0.0057(19)
C84 0.054(3) 0.049(3) 0.064(4) -0.026(3) 0.003(3) -0.022(3)
C85 0.025(2) 0.044(3) 0.062(3) -0.029(2) 0.000(2) -0.0067(18)
C86 0.028(2) 0.042(3) 0.055(3) -0.022(2) -0.0040(19) -0.0034(18)
C87 0.050(3) 0.047(3) 0.061(3) -0.021(3) -0.003(3) -0.011(2)
C88 0.038(2) 0.042(3) 0.050(3) -0.022(2) -0.006(2) -0.001(2)
C9 0.076(4) 0.045(3) 0.035(2) -0.002(2) -0.019(3) -0.018(3)
C91 0.057(3) 0.040(3) 0.051(3) -0.019(2) -0.002(2) -0.011(2)
C92 0.068(4) 0.043(3) 0.049(3) -0.019(2) -0.004(3) -0.008(3)
C93 0.063(4) 0.059(3) 0.047(3) -0.025(3) -0.005(3) -0.013(3)
C94 0.089(6) 0.075(6) 0.097(7) -0.013(5) -0.023(5) -0.001(5)
C95 0.054(3) 0.059(3) 0.058(3) -0.031(3) -0.004(3) -0.010(3)
C96 0.055(3) 0.041(3) 0.053(3) -0.022(2) 0.006(2) -0.013(2)
C97 0.056(3) 0.057(4) 0.056(3) -0.017(3) 0.006(3) -0.014(3)
C98 0.062(3) 0.041(3) 0.044(3) -0.019(2) -0.007(2) -0.004(2)
C101 0.088(5) 0.039(3) 0.072(4) -0.021(3) 0.009(4) -0.019(3)
C102 0.056(3) 0.045(3) 0.069(4) -0.033(3) 0.021(3) -0.017(3)
C103 0.085(5) 0.071(5) 0.094(5) -0.051(4) 0.039(4) -0.029(4)
C104 0.107(7) 0.117(7) 0.098(6) -0.081(6) 0.061(5) -0.066(6)
C105 0.094(6) 0.081(5) 0.105(6) -0.052(5) 0.052(5) -0.029(5)
C106 0.070(5) 0.089(6) 0.110(7) -0.043(5) 0.036(5) -0.029(4)
C107 0.079(7) 0.172(14) 0.185(14) -0.090(12) 0.068(9) -0.031(8)
C108 0.066(4) 0.073(5) 0.101(6) -0.045(4) 0.026(4) -0.018(4)
C111 0.059(3) 0.050(3) 0.057(3) -0.025(3) 0.001(3) -0.015(3)
C112 0.059(4) 0.062(4) 0.103(6) -0.051(4) -0.016(4) -0.008(3)
C113 0.059(4) 0.076(5) 0.104(6) -0.051(4) -0.036(4) 0.004(3)
C114 0.125(9) 0.116(8) 0.129(9) -0.072(7) -0.075(7) 0.015(7)
C115 0.067(4) 0.058(4) 0.087(5) -0.033(4) -0.024(4) 0.008(3)
C116 0.048(3) 0.048(3) 0.082(4) -0.024(3) -0.014(3) -0.005(3)
C117 0.042(3) 0.044(3) 0.096(5) -0.021(3) -0.023(3) 0.004(2)
C118 0.039(3) 0.040(3) 0.065(3) -0.021(2) -0.017(2) 0.002(2)
F1 0.086(3) 0.067(2) 0.054(2) -0.0157(18) -0.0168(19) -0.020(2)
F2 0.066(2) 0.075(2) 0.075(2) -0.044(2) 0.0226(19) -0.0177(19)
F3 0.097(3) 0.087(3) 0.057(2) -0.033(2) 0.005(2) -0.055(2)
F4 0.125(14) 0.038(5) 0.074(6) -0.029(5) 0.000(7) -0.010(6)
F5 0.099(7) 0.055(5) 0.051(5) 0.003(4) -0.024(5) -0.032(5)
F6 0.049(5) 0.077(7) 0.113(11) -0.031(6) 0.040(6) -0.015(5)
F4A 0.150(15) 0.104(11) 0.126(12) 0.031(8) -0.058(11) -0.092(11)
F5A 0.111(13) 0.099(13) 0.23(3) 0.097(14) 0.090(14) 0.071(10)
F6A 0.34(3) 0.090(9) 0.065(7) -0.031(6) 0.061(12) -0.110(15)
F7 0.151(5) 0.079(3) 0.109(4) -0.015(3) -0.051(4) 0.015(3)
F8 0.073(4) 0.441(17) 0.130(6) 0.096(8) -0.045(4) -0.043(7)
F9 0.228(8) 0.172(6) 0.077(4) -0.073(4) -0.060(4) 0.006(6)
F10 0.086(3) 0.064(2) 0.070(2) -0.033(2) 0.022(2) -0.019(2)
F11 0.079(3) 0.061(2) 0.105(3) -0.017(2) 0.020(3) -0.003(2)
F12 0.106(3) 0.085(3) 0.087(3) -0.046(2) 0.028(3) -0.056(3)
F13 0.142(6) 0.406(16) 0.127(6) -0.133(8) 0.032(5) -0.143(9)
F14 0.295(12) 0.301(13) 0.103(5) -0.103(7) 0.085(6) -0.209(11)
F15 0.323(17) 0.235(13) 0.44(2) -0.275(16) 0.084(15) -0.067(12)
F16 0.102(7) 0.35(2) 0.35(2) -0.111(15) -0.021(10) -0.037(9)
F17 0.122(6) 0.275(11) 0.217(9) -0.148(9) 0.112(6) -0.104(7)
F18 0.116(6) 0.185(9) 0.48(2) -0.218(12) 0.134(9) -0.086(6)
F19 0.334(15) 0.131(6) 0.47(2) -0.085(10) -0.327(16) -0.012(8)
F20 0.087(5) 0.356(15) 0.296(13) -0.195(12) -0.102(7) 0.060(7)
F21 0.170(8) 0.57(3) 0.097(6) -0.089(10) -0.047(6) -0.125(12)
F22 0.066(3) 0.085(3) 0.153(5) -0.077(3) -0.005(3) -0.004(2)
F23 0.106(4) 0.061(3) 0.188(6) -0.002(3) -0.078(4) -0.009(3)
F24 0.055(2) 0.071(3) 0.101(3) -0.021(2) -0.019(2) -0.0173(19)
C80 0.112(13) 0.113(13) 0.051(7) -0.047(8) -0.037(8) 0.060(11)
Cl1 0.212(8) 0.174(6) 0.066(3) -0.047(3) 0.048(4) -0.006(6)
Cl2 0.124(6) 0.244(11) 0.307(14) -0.161(11) -0.035(7) -0.005(7)
Cl3 0.035(2) 0.030(2) 0.053(3) 0.0002(18) -0.0147(19) 0.0109(17)
Cl4 0.224(17) 0.088(8) 0.101(8) -0.047(6) -0.023(9) 0.006(9)
C100 0.024(13) 0.24(7) 0.71(18) -0.40(11) 0.06(4) -0.04(3)
Cl5 0.049(3) 0.102(6) 0.166(9) -0.102(6) -0.009(4) -0.011(4)
Cl6 0.037(3) 0.114(7) 0.231(14) -0.124(9) 0.018(5) -0.023(4)
C110 0.057(9) 0.066(9) 0.133(18) -0.020(11) 0.050(9) -0.002(8)
Cl7 0.362(11) 0.195(6) 0.369(10) -0.018(7) 0.188(9) -0.069(7)
C120 0.53(11) 0.66(14) 0.09(2) 0.10(5) -0.05(4) -0.51(12)
C121 0.47(6) 0.26(3) 0.24(3) -0.14(3) 0.16(3) -0.17(3)
C122 0.20(3) 0.28(4) 0.22(2) -0.01(2) 0.075(19) -0.082(19)

loop_
_atom_type_symbol
_atom_type_description
_atom_type_scat_dispersion_real
_atom_type_scat_dispersion_imag
_atom_type_scat_source
C C 0.0033 0.0016 'International Tables Vol C Tables 4.2.6.8 and 6.1.1.4'
H H 0.0000 0.0000 'International Tables Vol C Tables 4.2.6.8 and 6.1.1.4'
B B 0.0013 0.0007 'International Tables Vol C Tables 4.2.6.8 and 6.1.1.4'
F F 0.0171 0.0103 'International Tables Vol C Tables 4.2.6.8 and 6.1.1.4'
P P 0.1023 0.0942 'International Tables Vol C Tables 4.2.6.8 and 6.1.1.4'
Ir Ir -1.4442 7.9887 'International Tables Vol C Tables 4.2.6.8 and 6.1.1.4'
Cl Cl 0.1484 0.1585 'International Tables Vol C Tables 4.2.6.8 and 6.1.1.4'

loop_
_geom_angle_atom_site_label_1
_geom_angle_atom_site_label_2
_geom_angle_atom_site_label_3
_geom_angle
_geom_angle_site_symmetry_1
_geom_angle_site_symmetry_3
_geom_angle_publ_flag
P2 Ir1 P1 98.78(4) . . ?
P2 Ir1 Ir2 127.96(3) . . ?
P1 Ir1 Ir2 122.64(3) . . ?
P2 Ir1 H1A 90.3(16) . . ?
P1 Ir1 H1A 169.5(16) . . ?
Ir2 Ir1 H1A 46.8(16) . . ?
P2 Ir1 H1B 108.6(16) . . ?
P1 Ir1 H1B 99.3(16) . . ?
Ir2 Ir1 H1B 40.8(16) . . ?
H1A Ir1 H1B 73(2) . . ?
P2 Ir1 H1C 171.1(18) . . ?
P1 Ir1 H1C 89.1(18) . . ?
Ir2 Ir1 H1C 48.6(18) . . ?
H1A Ir1 H1C 82(2) . . ?
H1B Ir1 H1C 74(2) . . ?
P2 Ir1 H100 82.0(17) . . ?
P1 Ir1 H100 88.3(17) . . ?
Ir2 Ir1 H100 124.9(17) . . ?
H1A Ir1 H100 98(2) . . ?
H1B Ir1 H100 166(2) . . ?
H1C Ir1 H100 94(3) . . ?
P4 Ir2 P3 99.49(4) . . ?
P4 Ir2 Ir1 129.26(3) . . ?
P3 Ir2 Ir1 120.77(3) . . ?
P4 Ir2 H1A 105.8(15) . . ?
P3 Ir2 H1A 98.8(15) . . ?
Ir1 Ir2 H1A 43.3(15) . . ?
P4 Ir2 H1B 90.0(19) . . ?
P3 Ir2 H1B 170.4(19) . . ?
Ir1 Ir2 H1B 50.7(19) . . ?
H1A Ir2 H1B 77(2) . . ?
P4 Ir2 H1C 167.5(17) . . ?
P3 Ir2 H1C 92.3(17) . . ?
Ir1 Ir2 H1C 44.5(17) . . ?
H1A Ir2 H1C 76(2) . . ?
H1B Ir2 H1C 78(3) . . ?
P4 Ir2 H200 83(2) . . ?
P3 Ir2 H200 93(2) . . ?
Ir1 Ir2 H200 121(2) . . ?
H1A Ir2 H200 164(2) . . ?
H1B Ir2 H200 89(3) . . ?
H1C Ir2 H200 93(3) . . ?
C25 P2 C19 104.6(2) . . ?
C25 P2 C31 103.0(2) . . ?
C19 P2 C31 103.75(19) . . ?
C25 P2 Ir1 118.79(15) . . ?
C19 P2 Ir1 114.73(13) . . ?
C31 P2 Ir1 110.36(14) . . ?
C7 P1 C13 106.1(2) . . ?
C7 P1 C1 101.5(2) . . ?
C13 P1 C1 103.9(2) . . ?
C7 P1 Ir1 120.35(15) . . ?
C13 P1 Ir1 114.83(14) . . ?
C1 P1 Ir1 108.24(15) . . ?
C55 P4 C61 105.90(19) . . ?
C55 P4 C67 101.72(19) . . ?
C61 P4 C67 103.01(19) . . ?
C55 P4 Ir2 116.08(13) . . ?
C61 P4 Ir2 116.31(13) . . ?
C67 P4 Ir2 112.06(14) . . ?
C43 P3 C37 101.91(19) . . ?
C43 P3 C49 105.58(19) . . ?
C37 P3 C49 103.96(19) . . ?
C43 P3 Ir2 120.13(16) . . ?
C37 P3 Ir2 106.51(13) . . ?
C49 P3 Ir2 116.61(13) . . ?
C2 C1 C6 118.8(5) . . ?
C2 C1 P1 117.5(4) . . ?
C6 C1 P1 123.8(4) . . ?
C1 C2 C3 121.0(5) . . ?
C1 C2 H2 119.5 . . ?
C3 C2 H2 119.5 . . ?
C4 C3 C2 119.5(5) . . ?
C4 C3 H3 120.3 . . ?
C2 C3 H3 120.3 . . ?
C5 C4 C3 119.9(5) . . ?
C5 C4 H4 120.1 . . ?
C3 C4 H4 120.1 . . ?
C4 C5 C6 120.6(6) . . ?
C4 C5 H5 119.7 . . ?
C6 C5 H5 119.7 . . ?
C5 C6 C1 120.3(6) . . ?
C5 C6 H6 119.9 . . ?
C1 C6 H6 119.9 . . ?
C12 C7 C8 119.1(4) . . ?
C12 C7 P1 122.5(3) . . ?
C8 C7 P1 118.4(4) . . ?
C9 C8 C7 119.3(5) . . ?
C9 C8 H8 120.4 . . ?
C7 C8 H8 120.4 . . ?
C9 C10 C11 119.5(5) . . ?
C9 C10 H10 120.3 . . ?
C11 C10 H10 120.3 . . ?
C12 C11 C10 119.6(5) . . ?
C12 C11 H11 120.2 . . ?
C10 C11 H11 120.2 . . ?
C7 C12 C11 121.2(5) . . ?
C7 C12 H12 119.4 . . ?
C11 C12 H12 119.4 . . ?
C18 C13 C14 118.7(4) . . ?
C18 C13 P1 117.7(3) . . ?
C14 C13 P1 123.5(4) . . ?
C15 C14 C13 120.1(5) . . ?
C15 C14 H14 119.9 . . ?
C13 C14 H14 119.9 . . ?
C14 C15 C16 120.5(5) . . ?
C14 C15 H15 119.8 . . ?
C16 C15 H15 119.8 . . ?
C17 C16 C15 119.6(5) . . ?
C17 C16 H16 120.2 . . ?
C15 C16 H16 120.2 . . ?
C16 C17 C18 120.5(5) . . ?
C16 C17 H17 119.7 . . ?
C18 C17 H17 119.7 . . ?
C13 C18 C17 120.5(5) . . ?
C13 C18 H18 119.7 . . ?
C17 C18 H18 119.7 . . ?
C24 C19 C20 118.8(4) . . ?
C24 C19 P2 122.6(3) . . ?
C20 C19 P2 118.5(3) . . ?
C21 C20 C19 120.7(4) . . ?
C21 C20 H20 119.7 . . ?
C19 C20 H20 119.7 . . ?
C22 C21 C20 119.8(5) . . ?
C22 C21 H21 120.1 . . ?
C20 C21 H21 120.1 . . ?
C23 C22 C21 119.8(4) . . ?
C23 C22 H22 120.1 . . ?
C21 C22 H22 120.1 . . ?
C22 C23 C24 120.7(4) . . ?
C22 C23 H23 119.7 . . ?
C24 C23 H23 119.7 . . ?
C23 C24 C19 120.2(5) . . ?
C23 C24 H24 119.9 . . ?
C19 C24 H24 119.9 . . ?
C26 C25 C30 118.7(4) . . ?
C26 C25 P2 120.9(4) . . ?
C30 C25 P2 120.3(4) . . ?
C25 C26 C27 120.6(5) . . ?
C25 C26 H26 119.7 . . ?
C27 C26 H26 119.7 . . ?
C28 C27 C26 119.9(6) . . ?
C28 C27 H27 120.1 . . ?
C26 C27 H27 120.1 . . ?
C27 C28 C29 120.3(5) . . ?
C27 C28 H28 119.9 . . ?
C29 C28 H28 119.9 . . ?
C30 C29 C28 119.4(6) . . ?
C30 C29 H29 120.3 . . ?
C28 C29 H29 120.3 . . ?
C29 C30 C25 121.1(6) . . ?
C29 C30 H30 119.5 . . ?
C25 C30 H30 119.5 . . ?
C36 C31 C32 119.3(4) . . ?
C36 C31 P2 119.9(4) . . ?
C32 C31 P2 120.8(4) . . ?
C33 C32 C31 120.8(5) . . ?
C33 C32 H32 119.6 . . ?
C31 C32 H32 119.6 . . ?
C32 C33 C34 119.5(5) . . ?
C32 C33 H33 120.3 . . ?
C34 C33 H33 120.3 . . ?
C35 C34 C33 120.2(5) . . ?
C35 C34 H34 119.9 . . ?
C33 C34 H34 119.9 . . ?
C34 C35 C36 120.1(5) . . ?
C34 C35 H35 120.0 . . ?
C36 C35 H35 120.0 . . ?
C31 C36 C35 120.1(5) . . ?
C31 C36 H36 119.9 . . ?
C35 C36 H36 119.9 . . ?
C38 C37 C42 119.5(4) . . ?
C38 C37 P3 122.7(3) . . ?
C42 C37 P3 117.3(3) . . ?
C37 C38 C39 120.1(4) . . ?
C37 C38 H38 119.9 . . ?
C39 C38 H38 119.9 . . ?
C40 C39 C38 120.0(5) . . ?
C40 C39 H39 120.0 . . ?
C38 C39 H39 120.0 . . ?
C41 C40 C39 120.0(4) . . ?
C41 C40 H40 120.0 . . ?
C39 C40 H40 120.0 . . ?
C42 C41 C40 120.5(4) . . ?
C42 C41 H41 119.8 . . ?
C40 C41 H41 119.8 . . ?
C41 C42 C37 119.9(4) . . ?
C41 C42 H42 120.1 . . ?
C37 C42 H42 120.1 . . ?
C48 C43 C44 119.2(4) . . ?
C48 C43 P3 121.4(3) . . ?
C44 C43 P3 119.3(4) . . ?
C45 C44 C43 120.1(5) . . ?
C45 C44 H44 120.0 . . ?
C43 C44 H44 120.0 . . ?
C46 C45 C44 119.6(5) . . ?
C46 C45 H45 120.2 . . ?
C44 C45 H45 120.2 . . ?
C47 C46 C45 120.0(5) . . ?
C47 C46 H46 120.0 . . ?
C45 C46 H46 120.0 . . ?
C46 C47 C48 121.2(6) . . ?
C46 C47 H47 119.4 . . ?
C48 C47 H47 119.4 . . ?
C47 C48 C43 120.0(5) . . ?
C47 C48 H48 120.0 . . ?
C43 C48 H48 120.0 . . ?
C54 C49 C50 119.5(4) . . ?
C54 C49 P3 117.7(3) . . ?
C50 C49 P3 122.7(3) . . ?
C49 C50 C51 119.5(4) . . ?
C49 C50 H50 120.3 . . ?
C51 C50 H50 120.3 . . ?
C52 C51 C50 120.6(4) . . ?
C52 C51 H51 119.7 . . ?
C50 C51 H51 119.7 . . ?
C51 C52 C53 120.4(4) . . ?
C51 C52 H52 119.8 . . ?
C53 C52 H52 119.8 . . ?
C52 C53 C54 119.4(5) . . ?
C52 C53 H53 120.3 . . ?
C54 C53 H53 120.3 . . ?
C49 C54 C53 120.6(4) . . ?
C49 C54 H54 119.7 . . ?
C53 C54 H54 119.7 . . ?
C56 C55 C60 119.4(4) . . ?
C56 C55 P4 120.6(3) . . ?
C60 C55 P4 119.7(3) . . ?
C55 C56 C57 119.7(4) . . ?
C55 C56 H56 120.2 . . ?
C57 C56 H56 120.2 . . ?
C58 C57 C56 120.3(5) . . ?
C58 C57 H57 119.9 . . ?
C56 C57 H57 119.9 . . ?
C57 C58 C59 120.6(4) . . ?
C57 C58 H58 119.7 . . ?
C59 C58 H58 119.7 . . ?
C58 C59 C60 120.1(5) . . ?
C58 C59 H59 120.0 . . ?
C60 C59 H59 120.0 . . ?
C55 C60 C59 119.9(4) . . ?
C55 C60 H60 120.0 . . ?
C59 C60 H60 120.0 . . ?
C66 C61 C62 119.0(4) . . ?
C66 C61 P4 118.2(3) . . ?
C62 C61 P4 122.8(3) . . ?
C63 C62 C61 120.7(4) . . ?
C63 C62 H62 119.7 . . ?
C61 C62 H62 119.7 . . ?
C62 C63 C64 119.8(4) . . ?
C62 C63 H63 120.1 . . ?
C64 C63 H63 120.1 . . ?
C65 C64 C63 119.9(4) . . ?
C65 C64 H64 120.1 . . ?
C63 C64 H64 120.1 . . ?
C64 C65 C66 119.9(4) . . ?
C64 C65 H65 120.1 . . ?
C66 C65 H65 120.1 . . ?
C61 C66 C65 120.8(4) . . ?
C61 C66 H66 119.6 . . ?
C65 C66 H66 119.6 . . ?
C72 C67 C68 119.3(4) . . ?
C72 C67 P4 120.8(3) . . ?
C68 C67 P4 119.7(3) . . ?
C69 C68 C67 119.2(5) . . ?
C69 C68 H68 120.4 . . ?
C67 C68 H68 120.4 . . ?
C70 C69 C68 120.7(5) . . ?
C70 C69 H69 119.7 . . ?
C68 C69 H69 119.7 . . ?
C71 C70 C69 120.2(5) . . ?
C71 C70 H70 119.9 . . ?
C69 C70 H70 119.9 . . ?
C70 C71 C72 119.8(5) . . ?
C70 C71 H71 120.1 . . ?
C72 C71 H71 120.1 . . ?
C67 C72 C71 120.8(5) . . ?
C67 C72 H72 119.6 . . ?
C71 C72 H72 119.6 . . ?
C101 B C111 107.8(5) . . ?
C101 B C81 110.2(5) . . ?
C111 B C81 114.5(5) . . ?
C101 B C91 110.5(5) . . ?
C111 B C91 108.5(5) . . ?
C81 B C91 105.3(5) . . ?
C82 C81 C88 115.3(5) . . ?
C82 C81 B 122.4(5) . . ?
C88 C81 B 122.0(5) . . ?
C83 C82 C81 121.9(5) . . ?
C83 C82 H82 119.1 . . ?
C81 C82 H82 119.1 . . ?
C85 C83 C82 121.6(5) . . ?
C85 C83 C84 117.9(5) . . ?
C82 C83 C84 120.4(5) . . ?
F1 C84 F2 106.9(5) . . ?
F1 C84 F3 106.9(5) . . ?
F2 C84 F3 104.9(5) . . ?
F1 C84 C83 112.8(5) . . ?
F2 C84 C83 112.6(5) . . ?
F3 C84 C83 112.2(5) . . ?
C83 C85 C86 117.9(5) . . ?
C83 C85 H85 121.0 . . ?
C86 C85 H85 121.0 . . ?
C88 C86 C85 120.6(5) . . ?
C88 C86 C87 120.5(5) . . ?
C85 C86 C87 118.9(5) . . ?
F5A C87 F6 125.5(11) . . ?
F5A C87 F4A 101.3(17) . . ?
F6 C87 F4 107.3(10) . . ?
F4A C87 F4 68.6(12) . . ?
F5A C87 F5 67.0(16) . . ?
F6 C87 F5 106.4(10) . . ?
F4A C87 F5 135.6(9) . . ?
F4 C87 F5 104.0(8) . . ?
F5A C87 F6A 112.3(16) . . ?
F6 C87 F6A 54.1(12) . . ?
F4A C87 F6A 96.2(14) . . ?
F4 C87 F6A 132.9(9) . . ?
F5 C87 F6A 55.7(12) . . ?
F5A C87 C86 117.4(9) . . ?
F6 C87 C86 115.1(7) . . ?
F4A C87 C86 112.2(7) . . ?
F4 C87 C86 112.4(8) . . ?
F5 C87 C86 111.0(6) . . ?
F6A C87 C86 114.6(7) . . ?
C86 C88 C81 122.6(5) . . ?
C86 C88 H88 118.7 . . ?
C81 C88 H88 118.7 . . ?
C10 C9 C8 121.3(5) . . ?
C10 C9 H9 119.3 . . ?
C8 C9 H9 119.3 . . ?
C92 C91 C98 116.7(6) . . ?
C92 C91 B 121.7(5) . . ?
C98 C91 B 121.6(5) . . ?
C91 C92 C93 121.9(6) . . ?
C91 C92 H92 119.1 . . ?
C93 C92 H92 119.1 . . ?
C95 C93 C92 119.8(6) . . ?
C95 C93 C94 122.4(7) . . ?
C92 C93 C94 117.8(6) . . ?
F9 C94 F8 104.4(10) . . ?
F9 C94 F7 96.6(8) . . ?
F8 C94 F7 106.5(9) . . ?
F9 C94 C93 118.6(8) . . ?
F8 C94 C93 113.3(8) . . ?
F7 C94 C93 115.5(8) . . ?
C93 C95 C96 119.2(6) . . ?
C93 C95 H95 120.4 . . ?
C96 C95 H95 120.4 . . ?
C95 C96 C98 120.4(5) . . ?
C95 C96 C97 118.1(6) . . ?
C98 C96 C97 121.6(6) . . ?
F12 C97 F10 105.1(5) . . ?
F12 C97 F11 108.6(6) . . ?
F10 C97 F11 104.1(5) . . ?
F12 C97 C96 113.9(6) . . ?
F10 C97 C96 111.6(5) . . ?
F11 C97 C96 112.9(5) . . ?
C91 C98 C96 121.9(5) . . ?
C91 C98 H98 119.0 . . ?
C96 C98 H98 119.0 . . ?
C102 C101 C108 113.0(6) . . ?
C102 C101 B 128.9(6) . . ?
C108 C101 B 117.7(7) . . ?
C103 C102 C101 126.6(7) . . ?
C103 C102 H102 116.7 . . ?
C101 C102 H102 116.7 . . ?
C102 C103 C105 120.2(8) . . ?
C102 C103 C104 119.9(7) . . ?
C105 C103 C104 119.8(7) . . ?
F13 C104 F15 95.0(11) . . ?
F13 C104 F14 117.8(12) . . ?
F15 C104 F14 100.2(11) . . ?
F13 C104 C103 119.2(7) . . ?
F15 C104 C103 109.0(13) . . ?
F14 C104 C103 111.7(7) . . ?
C103 C105 C106 117.8(7) . . ?
C103 C105 H105 121.1 . . ?
C106 C105 H105 121.1 . . ?
C108 C106 C107 122.2(11) . . ?
C108 C106 C105 120.7(8) . . ?
C107 C106 C105 117.0(10) . . ?
F17 C107 F18 109.5(12) . . ?
F17 C107 F16 95.2(12) . . ?
F18 C107 F16 100.6(16) . . ?
F17 C107 C106 120.0(14) . . ?
F18 C107 C106 118.7(10) . . ?
F16 C107 C106 108.1(14) . . ?
C106 C108 C101 121.5(8) . . ?
C106 C108 H108 119.2 . . ?
C101 C108 H108 119.2 . . ?
C118 C111 C112 113.3(6) . . ?
C118 C111 B 121.4(5) . . ?
C112 C111 B 124.6(5) . . ?
C113 C112 C111 122.7(6) . . ?
C113 C112 H112 118.7 . . ?
C111 C112 H112 118.7 . . ?
C115 C113 C112 120.8(6) . . ?
C115 C113 C114 120.0(8) . . ?
C112 C113 C114 119.1(8) . . ?
F19 C114 F20 100.1(14) . . ?
F19 C114 F21 109.8(12) . . ?
F20 C114 F21 103.6(12) . . ?
F19 C114 C113 118.0(10) . . ?
F20 C114 C113 114.5(9) . . ?
F21 C114 C113 109.8(12) . . ?
C113 C115 C116 118.3(7) . . ?
C113 C115 H115 120.9 . . ?
C116 C115 H115 120.9 . . ?
C115 C116 C118 120.3(6) . . ?
C115 C116 C117 120.0(6) . . ?
C118 C116 C117 119.6(5) . . ?
F23 C117 F24 106.7(6) . . ?
F23 C117 F22 106.7(6) . . ?
F24 C117 F22 105.6(6) . . ?
F23 C117 C116 113.4(6) . . ?
F24 C117 C116 114.5(5) . . ?
F22 C117 C116 109.4(6) . . ?
C111 C118 C116 124.4(5) . . ?
C111 C118 H118 117.8 . . ?
C116 C118 H118 117.8 . . ?
Cl2 C80 Cl1 114.9(8) . . ?
Cl2 C80 H80A 108.6 . . ?
Cl1 C80 H80A 108.6 . . ?
Cl2 C80 H80B 108.6 . . ?
Cl1 C80 H80B 108.6 . . ?
H80A C80 H80B 107.5 . . ?
Cl4 C90 Cl3 117.0(13) . . ?
Cl4 C90 H90A 108.1 . . ?
Cl3 C90 H90A 108.1 . . ?
Cl4 C90 H90B 108.1 . . ?
Cl3 C90 H90B 108.1 . . ?
H90A C90 H90B 107.3 . . ?
Cl6 C100 Cl5 97.5(9) . . ?
Cl6 C100 H10A 112.3 . . ?
Cl5 C100 H10A 112.3 . . ?
Cl6 C100 H10B 112.3 . . ?
Cl5 C100 H10B 112.3 . . ?
H10A C100 H10B 109.9 . . ?
Cl7 C110 Cl7 133.1(12) 2_765 . ?
Cl7 C110 H11A 103.9 2_765 . ?
Cl7 C110 H11A 103.9 . . ?
Cl7 C110 H11B 103.9 2_765 . ?
Cl7 C110 H11B 103.9 . . ?
H11A C110 H11B 105.4 . . ?
C110 Cl7 C110 46.9(12) 2_765 . ?
C121 C120 H12A 109.5 . . ?
C121 C120 H12B 109.5 . . ?
H12A C120 H12B 109.5 . . ?
C121 C120 H12C 109.5 . . ?
H12A C120 H12C 109.5 . . ?
H12B C120 H12C 109.5 . . ?
C120 C121 C122 131(4) . . ?
C120 C121 H12D 104.6 . . ?
C122 C121 H12D 104.6 . . ?
C120 C121 H12E 104.6 . . ?
C122 C121 H12E 104.6 . . ?
H12D C121 H12E 105.7 . . ?
C122 C122 C121 136(4) 2_557 . ?
C122 C122 H12F 103.3 2_557 . ?
C121 C122 H12F 103.3 . . ?
C122 C122 H12G 103.3 2_557 . ?
C121 C122 H12G 103.3 . . ?
H12F C122 H12G 105.2 . . ?

loop_
_geom_bond_atom_site_label_1
_geom_bond_atom_site_label_2
_geom_bond_distance
_geom_bond_site_symmetry_2
_geom_bond_publ_flag
Ir1 P2 2.2636(10) . ?
Ir1 P1 2.2825(11) . ?
Ir1 Ir2 2.5132(2) . ?
Ir1 H1A 1.72(5) . ?
Ir1 H1B 1.95(5) . ?
Ir1 H1C 1.76(6) . ?
Ir1 H100 1.61(5) . ?
Ir2 P4 2.2666(10) . ?
Ir2 P3 2.2871(10) . ?
Ir2 H1A 1.83(5) . ?
Ir2 H1B 1.64(6) . ?
Ir2 H1C 1.89(5) . ?
Ir2 H200 1.60(6) . ?
P2 C25 1.823(5) . ?
P2 C19 1.835(4) . ?
P2 C31 1.845(5) . ?
P1 C7 1.822(4) . ?
P1 C13 1.827(4) . ?
P1 C1 1.839(5) . ?
P4 C55 1.814(4) . ?
P4 C61 1.831(4) . ?
P4 C67 1.834(4) . ?
P3 C43 1.825(4) . ?
P3 C37 1.831(4) . ?
P3 C49 1.831(4) . ?
C1 C2 1.387(7) . ?
C1 C6 1.391(7) . ?
C2 C3 1.390(7) . ?
C2 H2 0.9500 . ?
C3 C4 1.385(9) . ?
C3 H3 0.9500 . ?
C4 C5 1.380(10) . ?
C4 H4 0.9500 . ?
C5 C6 1.385(8) . ?
C5 H5 0.9500 . ?
C6 H6 0.9500 . ?
C7 C12 1.377(7) . ?
C7 C8 1.408(6) . ?
C8 C9 1.395(7) . ?
C8 H8 0.9500 . ?
C10 C9 1.368(9) . ?
C10 C11 1.398(8) . ?
C10 H10 0.9500 . ?
C11 C12 1.392(6) . ?
C11 H11 0.9500 . ?
C12 H12 0.9500 . ?
C13 C18 1.387(6) . ?
C13 C14 1.402(6) . ?
C14 C15 1.386(7) . ?
C14 H14 0.9500 . ?
C15 C16 1.390(8) . ?
C15 H15 0.9500 . ?
C16 C17 1.370(8) . ?
C16 H16 0.9500 . ?
C17 C18 1.394(7) . ?
C17 H17 0.9500 . ?
C18 H18 0.9500 . ?
C19 C24 1.395(6) . ?
C19 C20 1.397(6) . ?
C20 C21 1.395(6) . ?
C20 H20 0.9500 . ?
C21 C22 1.387(7) . ?
C21 H21 0.9500 . ?
C22 C23 1.381(8) . ?
C22 H22 0.9500 . ?
C23 C24 1.390(7) . ?
C23 H23 0.9500 . ?
C24 H24 0.9500 . ?
C25 C26 1.391(7) . ?
C25 C30 1.394(7) . ?
C26 C27 1.396(7) . ?
C26 H26 0.9500 . ?
C27 C28 1.372(10) . ?
C27 H27 0.9500 . ?
C28 C29 1.403(10) . ?
C28 H28 0.9500 . ?
C29 C30 1.378(8) . ?
C29 H29 0.9500 . ?
C30 H30 0.9500 . ?
C31 C36 1.382(7) . ?
C31 C32 1.388(6) . ?
C32 C33 1.387(7) . ?
C32 H32 0.9500 . ?
C33 C34 1.391(9) . ?
C33 H33 0.9500 . ?
C34 C35 1.370(9) . ?
C34 H34 0.9500 . ?
C35 C36 1.402(7) . ?
C35 H35 0.9500 . ?
C36 H36 0.9500 . ?
C37 C38 1.385(6) . ?
C37 C42 1.408(6) . ?
C38 C39 1.396(6) . ?
C38 H38 0.9500 . ?
C39 C40 1.387(7) . ?
C39 H39 0.9500 . ?
C40 C41 1.386(7) . ?
C40 H40 0.9500 . ?
C41 C42 1.381(6) . ?
C41 H41 0.9500 . ?
C42 H42 0.9500 . ?
C43 C48 1.390(7) . ?
C43 C44 1.401(6) . ?
C44 C45 1.397(7) . ?
C44 H44 0.9500 . ?
C45 C46 1.387(9) . ?
C45 H45 0.9500 . ?
C46 C47 1.373(9) . ?
C46 H46 0.9500 . ?
C47 C48 1.378(6) . ?
C47 H47 0.9500 . ?
C48 H48 0.9500 . ?
C49 C54 1.390(6) . ?
C49 C50 1.395(6) . ?
C50 C51 1.395(7) . ?
C50 H50 0.9500 . ?
C51 C52 1.374(8) . ?
C51 H51 0.9500 . ?
C52 C53 1.386(8) . ?
C52 H52 0.9500 . ?
C53 C54 1.394(6) . ?
C53 H53 0.9500 . ?
C54 H54 0.9500 . ?
C55 C56 1.393(6) . ?
C55 C60 1.395(6) . ?
C56 C57 1.403(6) . ?
C56 H56 0.9500 . ?
C57 C58 1.371(8) . ?
C57 H57 0.9500 . ?
C58 C59 1.373(8) . ?
C58 H58 0.9500 . ?
C59 C60 1.400(6) . ?
C59 H59 0.9500 . ?
C60 H60 0.9500 . ?
C61 C66 1.386(6) . ?
C61 C62 1.394(6) . ?
C62 C63 1.387(6) . ?
C62 H62 0.9500 . ?
C63 C64 1.396(7) . ?
C63 H63 0.9500 . ?
C64 C65 1.384(6) . ?
C64 H64 0.9500 . ?
C65 C66 1.393(6) . ?
C65 H65 0.9500 . ?
C66 H66 0.9500 . ?
C67 C72 1.387(6) . ?
C67 C68 1.404(6) . ?
C68 C69 1.399(7) . ?
C68 H68 0.9500 . ?
C69 C70 1.383(8) . ?
C69 H69 0.9500 . ?
C70 C71 1.374(8) . ?
C70 H70 0.9500 . ?
C71 C72 1.396(7) . ?
C71 H71 0.9500 . ?
C72 H72 0.9500 . ?
B C101 1.614(10) . ?
B C111 1.620(10) . ?
B C81 1.667(8) . ?
B C91 1.668(10) . ?
C81 C82 1.400(8) . ?
C81 C88 1.424(8) . ?
C82 C83 1.395(7) . ?
C82 H82 0.9500 . ?
C83 C85 1.385(8) . ?
C83 C84 1.499(8) . ?
C84 F1 1.331(7) . ?
C84 F2 1.350(7) . ?
C84 F3 1.352(6) . ?
C85 C86 1.395(7) . ?
C85 H85 0.9500 . ?
C86 C88 1.384(7) . ?
C86 C87 1.487(8) . ?
C87 F5A 1.242(15) . ?
C87 F6 1.251(10) . ?
C87 F4A 1.318(13) . ?
C87 F4 1.319(11) . ?
C87 F5 1.349(10) . ?
C87 F6A 1.352(13) . ?
C88 H88 0.9500 . ?
C9 H9 0.9500 . ?
C91 C92 1.384(8) . ?
C91 C98 1.396(8) . ?
C92 C93 1.427(9) . ?
C92 H92 0.9500 . ?
C93 C95 1.372(9) . ?
C93 C94 1.440(11) . ?
C94 F9 1.281(11) . ?
C94 F8 1.318(11) . ?
C94 F7 1.350(11) . ?
C95 C96 1.387(9) . ?
C95 H95 0.9500 . ?
C96 C98 1.400(8) . ?
C96 C97 1.491(8) . ?
C97 F12 1.314(8) . ?
C97 F10 1.361(7) . ?
C97 F11 1.365(8) . ?
C98 H98 0.9500 . ?
C101 C102 1.375(10) . ?
C101 C108 1.468(10) . ?
C102 C103 1.361(9) . ?
C102 H102 0.9500 . ?
C103 C105 1.377(11) . ?
C103 C104 1.498(13) . ?
C104 F13 1.207(10) . ?
C104 F15 1.238(14) . ?
C104 F14 1.277(12) . ?
C105 C106 1.427(14) . ?
C105 H105 0.9500 . ?
C106 C108 1.379(11) . ?
C106 C107 1.421(14) . ?
C107 F17 1.244(14) . ?
C107 F18 1.283(16) . ?
C107 F16 1.39(2) . ?
C108 H108 0.9500 . ?
C111 C118 1.373(8) . ?
C111 C112 1.444(9) . ?
C112 C113 1.397(11) . ?
C112 H112 0.9500 . ?
C113 C115 1.372(10) . ?
C113 C114 1.467(11) . ?
C114 F19 1.238(13) . ?
C114 F20 1.278(14) . ?
C114 F21 1.310(16) . ?
C115 C116 1.387(9) . ?
C115 H115 0.9500 . ?
C116 C118 1.401(8) . ?
C116 C117 1.493(9) . ?
C117 F23 1.326(8) . ?
C117 F24 1.330(7) . ?
C117 F22 1.351(9) . ?
C118 H118 0.9500 . ?
C80 Cl2 1.74(2) . ?
C80 Cl1 1.82(2) . ?
C80 H80A 0.9900 . ?
C80 H80B 0.9900 . ?
C90 Cl4 1.720(16) . ?
C90 Cl3 1.753(17) . ?
C90 H90A 0.9900 . ?
C90 H90B 0.9900 . ?
C100 Cl6 1.769(10) . ?
C100 Cl5 1.784(10) . ?
C100 H10A 0.9900 . ?
C100 H10B 0.9900 . ?
C110 Cl7 1.398(14) 2_765 ?
C110 Cl7 1.783(9) . ?
C110 H11A 0.9900 . ?
C110 H11B 0.9900 . ?
Cl7 C110 1.398(14) 2_765 ?
C120 C121 1.33(12) . ?
C120 H12A 0.9800 . ?
C120 H12B 0.9800 . ?
C120 H12C 0.9800 . ?
C121 C122 1.42(4) . ?
C121 H12D 0.9900 . ?
C121 H12E 0.9900 . ?
C122 C122 1.18(4) 2_557 ?
C122 H12F 0.9900 . ?
C122 H12G 0.9900 . ?
